data_7217809
loop_
_publ_author_name
'Hou, Yuan-Feng'
'Liu, Bo'
'Yue, Ke-Fen'
'Zhou, Chun-Sheng'
'Wang, Yi-Meng'
'Yan, Ni'
'Wang, Yao-Yu'

_publ_section_title
;
 Five solvent-induced cadmium coordination polymers (CPs) based on the
 same mixed ligands
;
_journal_issue 40
_journal_name_full CrystEngComm
_journal_page_first 9560
_journal_paper_doi 10.1039/C4CE01359J
_journal_volume 16
_journal_year 2014
_chemical_formula_sum 'C20 H21 Br Cd N4 O4'
_chemical_formula_weight 573.72
_chemical_name_systematic
; 
 ? 
;
_space_group_IT_number 52
_symmetry_cell_setting orthorhombic
_symmetry_space_group_name_Hall '-P 2a 2bc'
_symmetry_space_group_name_H-M 'P n n a'
_atom_sites_solution_hydrogens geom
_atom_sites_solution_primary direct
_atom_sites_solution_secondary difmap
_audit_creation_method SHELXL-97
_cell_angle_alpha 90.00
_cell_angle_beta 90.00
_cell_angle_gamma 90.00
_cell_formula_units_Z 8
_cell_length_a 21.2969(15)
_cell_length_b 26.3582(19)
_cell_length_c 8.7744(6)
_cell_measurement_reflns_used 2523
_cell_measurement_temperature 296(2)
_cell_measurement_theta_max 20.08
_cell_measurement_theta_min 2.45
_cell_volume 4925.5(6)
_computing_cell_refinement 'Bruker SMART'
_computing_data_collection 'Bruker SMART APEX II'
_computing_data_reduction 'Bruker SAINT'
_computing_molecular_graphics SHELXTL
_computing_publication_material SHELXTL
_computing_structure_refinement 'SHELXL-97 (Sheldrick, 2008)'
_computing_structure_solution 'SHELXS-97 (Sheldrick, 2008)'
_diffrn_ambient_temperature 296(2)
_diffrn_measured_fraction_theta_full 0.989
_diffrn_measured_fraction_theta_max 0.989
_diffrn_measurement_device_type 'Bruker APEX II area detector'
_diffrn_measurement_method '\w scan'
_diffrn_radiation_monochromator graphite
_diffrn_radiation_source 'fine-focus sealed tube'
_diffrn_radiation_type MoK\a
_diffrn_radiation_wavelength 0.71073
_diffrn_reflns_av_R_equivalents 0.0686
_diffrn_reflns_av_sigmaI/netI 0.0562
_diffrn_reflns_limit_h_max 24
_diffrn_reflns_limit_h_min -25
_diffrn_reflns_limit_k_max 28
_diffrn_reflns_limit_k_min -31
_diffrn_reflns_limit_l_max 9
_diffrn_reflns_limit_l_min -10
_diffrn_reflns_number 22920
_diffrn_reflns_theta_full 25.00
_diffrn_reflns_theta_max 25.00
_diffrn_reflns_theta_min 2.45
_exptl_absorpt_coefficient_mu 2.539
_exptl_absorpt_correction_T_max 0.6868
_exptl_absorpt_correction_T_min 0.5367
_exptl_absorpt_correction_type multi-scan
_exptl_absorpt_process_details sadabs
_exptl_crystal_colour colorless
_exptl_crystal_density_diffrn 1.547
_exptl_crystal_density_method 'not measured'
_exptl_crystal_description block
_exptl_crystal_F_000 2272
_exptl_crystal_size_max 0.28
_exptl_crystal_size_mid 0.26
_exptl_crystal_size_min 0.16
_platon_squeeze_details
;
;
_refine_diff_density_max 0.944
_refine_diff_density_min -0.800
_refine_diff_density_rms 0.096
_refine_ls_extinction_method none
_refine_ls_goodness_of_fit_ref 1.009
_refine_ls_hydrogen_treatment constr
_refine_ls_matrix_type full
_refine_ls_number_parameters 274
_refine_ls_number_reflns 4305
_refine_ls_number_restraints 5
_refine_ls_restrained_S_all 1.033
_refine_ls_R_factor_all 0.0708
_refine_ls_R_factor_gt 0.0438
_refine_ls_shift/su_max 0.001
_refine_ls_shift/su_mean 0.000
_refine_ls_structure_factor_coef Fsqd
_refine_ls_weighting_details 'calc w=1/[\s^2^(Fo^2^)+(0.0574P)^2^+0.0844P] where P=(Fo^2^+2Fc^2^)/3'
_refine_ls_weighting_scheme calc
_refine_ls_wR_factor_gt 0.1058
_refine_ls_wR_factor_ref 0.1146
_reflns_number_gt 2967
_reflns_number_total 4305
_reflns_threshold_expression >2sigma(I)
_cod_data_source_file c4ce01359j2.cif
_cod_data_source_block 1
_cod_depositor_comments
;
The following automatic conversions were performed:

'_symmetry_cell_setting' value 'Orthorhombic' changed to
'orthorhombic' according to
/usr/data/users/saulius/crontab/automatic-downloads/rss-feeds/RSC/lib/dictionaries/cif_core.dic
dictionary named 'cif_core.dic' version 2.4.2 from
2011-04-26.

'_exptl_absorpt_correction_type' value 'Multi-scan'
changed to 'multi-scan' according to
/usr/data/users/saulius/crontab/automatic-downloads/rss-feeds/RSC/lib/dictionaries/cif_core.dic
dictionary named 'cif_core.dic' version 2.4.2 from 2011-04-26.

Automatic conversion script
Id: cif_fix_values 2281 2013-09-26 08:29:07Z andrius 

 Adding full bibliography for 7217809--7217813.cif.
;
_cod_original_sg_symbol_H-M 'Pnna '
_cod_database_code 7217809

loop_
_symmetry_equiv_pos_as_xyz
'x, y, z'
'-x+1/2, -y, z'
'-x+1/2, y+1/2, -z+1/2'
'x, -y+1/2, -z+1/2'
'-x, -y, -z'
'x-1/2, y, -z'
'x-1/2, -y-1/2, z-1/2'
'-x, y-1/2, z-1/2'

loop_
_atom_site_label
_atom_site_type_symbol
_atom_site_fract_x
_atom_site_fract_y
_atom_site_fract_z
_atom_site_U_iso_or_equiv
_atom_site_adp_type
_atom_site_occupancy
_atom_site_symmetry_multiplicity
_atom_site_calc_flag
_atom_site_refinement_flags
Cd1 Cd 0.08430(3) 0.7500 1.2500 0.04332(18) Uani 1 2 d S
Cd2 Cd -0.2500 1.0000 1.13919(6) 0.04422(18) Uani 1 2 d S
N1 N 0.1493(2) 0.78496(16) 1.0748(5) 0.0509(11) Uani 1 1 d .
N2 N 0.1789(3) 0.8215(2) 0.8620(5) 0.0709(15) Uani 1 1 d D
N3 N 0.1910(4) 0.9128(3) 0.2578(7) 0.118(3) Uani 1 1 d D
N4 N 0.2062(2) 0.94753(17) 0.0340(5) 0.0559(12) Uani 1 1 d .
O1 O -0.1725(2) 0.93947(18) 1.1893(6) 0.0896(15) Uani 1 1 d .
O2 O -0.1707(2) 1.00598(19) 1.3303(5) 0.0891(15) Uani 1 1 d .
O3 O 0.0014(2) 0.81229(16) 1.2322(6) 0.0771(13) Uani 1 1 d .
O4 O 0.0597(2) 0.81219(16) 1.4352(5) 0.0755(13) Uani 1 1 d .
Br3 Br -0.01210(4) 0.96571(3) 1.80350(9) 0.0922(3) Uani 1 1 d .
C1 C -0.0810(3) 0.9614(2) 1.5262(7) 0.0554(14) Uani 1 1 d .
H1 H -0.1013 0.9902 1.5630 0.066 Uiso 1 1 calc R
C2 C -0.0336(3) 0.9391(2) 1.6096(6) 0.0550(15) Uani 1 1 d .
C3 C -0.0024(3) 0.8966(2) 1.5547(7) 0.0565(15) Uani 1 1 d .
H3 H 0.0296 0.8819 1.6120 0.068 Uiso 1 1 calc R
C4 C -0.0183(2) 0.8763(2) 1.4175(7) 0.0479(13) Uani 1 1 d .
C5 C -0.0669(3) 0.8983(2) 1.3335(6) 0.0510(14) Uani 1 1 d .
H5 H -0.0784 0.8843 1.2404 0.061 Uiso 1 1 calc R
C6 C -0.0981(2) 0.9408(2) 1.3871(6) 0.0484(14) Uani 1 1 d .
C7 C -0.1503(3) 0.9633(3) 1.2965(7) 0.0599(16) Uani 1 1 d .
C8 C 0.0159(3) 0.8303(2) 1.3591(8) 0.0578(15) Uani 1 1 d .
C9 C 0.2130(3) 0.7898(2) 1.0751(7) 0.0697(18) Uani 1 1 d .
H9 H 0.2395 0.7793 1.1534 0.084 Uiso 1 1 calc R
C10 C 0.2319(4) 0.8120(3) 0.9451(8) 0.095(2) Uani 1 1 d .
H10 H 0.2729 0.8195 0.9171 0.114 Uiso 1 1 calc R
C11 C 0.1298(3) 0.8049(2) 0.9442(6) 0.0531(14) Uani 1 1 d .
C12 C 0.0651(3) 0.8096(3) 0.8924(8) 0.081(2) Uani 1 1 d .
H12A H 0.0384 0.7890 0.9550 0.121 Uiso 1 1 calc R
H12B H 0.0621 0.7987 0.7884 0.121 Uiso 1 1 calc R
H12C H 0.0521 0.8444 0.8998 0.121 Uiso 1 1 calc R
C13 C 0.1746(4) 0.8480(4) 0.7145(8) 0.109(3) Uani 1 1 d D
H13A H 0.1394 0.8343 0.6576 0.131 Uiso 1 1 calc R
H13B H 0.1662 0.8836 0.7330 0.131 Uiso 1 1 calc R
C14 C 0.2315(5) 0.8435(5) 0.6216(9) 0.169(5) Uani 1 1 d D
H14A H 0.2496 0.8101 0.6361 0.202 Uiso 1 1 calc R
H14B H 0.2620 0.8684 0.6558 0.202 Uiso 1 1 calc R
C15 C 0.2179(5) 0.8521(4) 0.4442(11) 0.171(5) Uani 1 1 d D
H15A H 0.2551 0.8453 0.3839 0.205 Uiso 1 1 calc R
H15B H 0.1842 0.8302 0.4094 0.205 Uiso 1 1 calc R
C16 C 0.1997(6) 0.9057(4) 0.4332(10) 0.174(5) Uani 1 1 d D
H16A H 0.2323 0.9277 0.4725 0.209 Uiso 1 1 calc R
H16B H 0.1609 0.9122 0.4877 0.209 Uiso 1 1 calc R
C17 C 0.1342(4) 0.9180(3) 0.1884(10) 0.094(2) Uani 1 1 d .
H17 H 0.0956 0.9077 0.2278 0.113 Uiso 1 1 calc R
C18 C 0.1433(3) 0.9400(2) 0.0560(8) 0.0640(16) Uani 1 1 d .
H18 H 0.1119 0.9490 -0.0124 0.077 Uiso 1 1 calc R
C19 C 0.2342(3) 0.9300(3) 0.1575(8) 0.084(2) Uani 1 1 d .
C20 C 0.3027(4) 0.9278(5) 0.1795(11) 0.161(5) Uani 1 1 d .
H20A H 0.3233 0.9417 0.0916 0.242 Uiso 1 1 calc R
H20B H 0.3154 0.8932 0.1930 0.242 Uiso 1 1 calc R
H20C H 0.3139 0.9471 0.2681 0.242 Uiso 1 1 calc R

loop_
_atom_site_aniso_label
_atom_site_aniso_U_11
_atom_site_aniso_U_22
_atom_site_aniso_U_33
_atom_site_aniso_U_23
_atom_site_aniso_U_13
_atom_site_aniso_U_12
Cd1 0.0448(3) 0.0451(3) 0.0401(3) 0.0066(3) 0.000 0.000
Cd2 0.0475(3) 0.0515(3) 0.0336(3) 0.000 0.000 0.0116(3)
N1 0.061(3) 0.054(3) 0.037(3) 0.008(2) -0.001(2) -0.004(2)
N2 0.061(3) 0.102(4) 0.049(3) 0.039(3) 0.009(3) 0.007(3)
N3 0.096(5) 0.179(7) 0.079(4) 0.084(5) 0.006(4) -0.012(5)
N4 0.052(3) 0.071(3) 0.045(3) 0.007(2) -0.003(2) -0.005(2)
O1 0.092(4) 0.089(3) 0.087(3) -0.014(3) -0.043(3) 0.041(3)
O2 0.100(4) 0.097(3) 0.070(3) -0.011(3) -0.026(3) 0.060(3)
O3 0.081(3) 0.072(3) 0.078(3) -0.009(3) -0.001(2) 0.025(2)
O4 0.071(3) 0.073(3) 0.082(3) 0.003(3) -0.008(2) 0.037(2)
Br3 0.0831(5) 0.1267(7) 0.0669(5) -0.0246(5) -0.0229(4) 0.0285(5)
C1 0.051(3) 0.060(3) 0.055(4) 0.002(3) 0.005(3) 0.014(3)
C2 0.049(3) 0.072(4) 0.044(3) 0.005(3) -0.001(3) 0.011(3)
C3 0.044(3) 0.073(4) 0.052(4) 0.008(3) -0.005(3) 0.018(3)
C4 0.039(3) 0.052(3) 0.052(3) 0.012(3) 0.008(3) 0.014(3)
C5 0.053(4) 0.055(3) 0.045(3) 0.007(3) 0.005(3) 0.010(3)
C6 0.047(3) 0.052(3) 0.046(3) 0.008(3) 0.002(2) 0.016(3)
C7 0.049(4) 0.080(4) 0.051(4) 0.012(3) 0.004(3) 0.020(3)
C8 0.055(4) 0.053(3) 0.066(4) 0.010(3) 0.013(3) 0.005(3)
C9 0.046(4) 0.099(5) 0.064(4) 0.026(4) -0.002(3) 0.007(3)
C10 0.066(5) 0.151(7) 0.066(5) 0.042(5) 0.014(4) -0.010(5)
C11 0.056(4) 0.064(4) 0.039(3) 0.005(3) -0.002(3) -0.001(3)
C12 0.066(5) 0.116(6) 0.061(4) 0.030(4) -0.009(3) -0.004(4)
C13 0.091(6) 0.164(8) 0.073(5) 0.069(5) 0.010(4) 0.021(5)
C14 0.181(11) 0.283(15) 0.042(5) 0.051(7) 0.014(6) 0.002(10)
C15 0.166(10) 0.107(8) 0.240(15) -0.073(9) 0.072(10) -0.042(7)
C16 0.253(15) 0.129(9) 0.140(10) -0.021(8) 0.062(10) -0.048(9)
C17 0.067(5) 0.090(5) 0.124(7) 0.045(5) 0.033(5) 0.000(4)
C18 0.046(4) 0.066(4) 0.080(5) 0.016(4) -0.004(3) 0.005(3)
C19 0.064(5) 0.120(6) 0.066(4) 0.051(4) -0.020(4) -0.026(4)
C20 0.087(7) 0.255(12) 0.141(8) 0.131(9) -0.059(6) -0.053(7)

loop_
_atom_type_symbol
_atom_type_description
_atom_type_scat_dispersion_real
_atom_type_scat_dispersion_imag
_atom_type_scat_source
C C 0.0033 0.0016 'International Tables Vol C Tables 4.2.6.8 and 6.1.1.4'
H H 0.0000 0.0000 'International Tables Vol C Tables 4.2.6.8 and 6.1.1.4'
N N 0.0061 0.0033 'International Tables Vol C Tables 4.2.6.8 and 6.1.1.4'
O O 0.0106 0.0060 'International Tables Vol C Tables 4.2.6.8 and 6.1.1.4'
Br Br -0.2901 2.4595 'International Tables Vol C Tables 4.2.6.8 and 6.1.1.4'
Cd Cd -0.8075 1.2024 'International Tables Vol C Tables 4.2.6.8 and 6.1.1.4'

loop_
_geom_angle_atom_site_label_1
_geom_angle_atom_site_label_2
_geom_angle_atom_site_label_3
_geom_angle
_geom_angle_site_symmetry_1
_geom_angle_site_symmetry_3
N1 Cd1 N1 104.6(2) . 4_567
N1 Cd1 O4 108.64(16) . .
N1 Cd1 O4 87.20(15) 4_567 .
N1 Cd1 O4 87.20(15) . 4_567
N1 Cd1 O4 108.64(16) 4_567 4_567
O4 Cd1 O4 154.4(2) . 4_567
N1 Cd1 O3 140.10(16) . 4_567
N1 Cd1 O3 97.25(16) 4_567 4_567
O4 Cd1 O3 105.32(17) . 4_567
O4 Cd1 O3 53.99(16) 4_567 4_567
N1 Cd1 O3 97.25(16) . .
N1 Cd1 O3 140.10(16) 4_567 .
O4 Cd1 O3 53.99(16) . .
O4 Cd1 O3 105.32(17) 4_567 .
O3 Cd1 O3 86.1(2) 4_567 .
N1 Cd1 C8 113.70(18) . 4_567
N1 Cd1 C8 104.35(16) 4_567 4_567
O4 Cd1 C8 131.0(2) . 4_567
O4 Cd1 C8 26.89(17) 4_567 4_567
O3 Cd1 C8 27.10(16) 4_567 4_567
O3 Cd1 C8 96.51(18) . 4_567
N4 Cd2 N4 95.4(2) 6_556 5_576
N4 Cd2 O1 90.02(17) 6_556 .
N4 Cd2 O1 104.64(18) 5_576 .
N4 Cd2 O1 104.64(18) 6_556 2_475
N4 Cd2 O1 90.02(17) 5_576 2_475
O1 Cd2 O1 158.3(3) . 2_475
N4 Cd2 O2 98.06(18) 6_556 2_475
N4 Cd2 O2 143.79(16) 5_576 2_475
O1 Cd2 O2 108.81(18) . 2_475
O1 Cd2 O2 54.06(16) 2_475 2_475
N4 Cd2 C7 103.73(18) 6_556 2_475
N4 Cd2 C7 116.6(2) 5_576 2_475
O1 Cd2 C7 134.5(2) . 2_475
O1 Cd2 C7 26.81(16) 2_475 2_475
O2 Cd2 C7 27.29(17) 2_475 2_475
C11 N1 C9 106.0(5) . .
C11 N1 Cd1 123.8(4) . .
C9 N1 Cd1 130.2(4) . .
C11 N2 C10 107.3(5) . .
C11 N2 C13 125.3(5) . .
C10 N2 C13 127.3(6) . .
C19 N3 C17 106.3(6) . .
C19 N3 C16 126.9(8) . .
C17 N3 C16 123.9(8) . .
C19 N4 C18 106.0(5) . .
C19 N4 Cd2 125.4(4) . 5_576
C18 N4 Cd2 126.1(4) . 5_576
C7 O1 Cd2 93.9(4) . .
C8 O3 Cd1 91.1(4) . .
C8 O4 Cd1 93.6(4) . .
C2 C1 C6 119.5(5) . .
C2 C1 H1 120.2 . .
C6 C1 H1 120.2 . .
C1 C2 C3 120.7(5) . .
C1 C2 Br3 119.7(4) . .
C3 C2 Br3 119.6(4) . .
C4 C3 C2 120.3(5) . .
C4 C3 H3 119.9 . .
C2 C3 H3 119.9 . .
C3 C4 C5 119.3(5) . .
C3 C4 C8 119.8(5) . .
C5 C4 C8 121.0(6) . .
C6 C5 C4 120.8(5) . .
C6 C5 H5 119.6 . .
C4 C5 H5 119.6 . .
C5 C6 C1 119.4(5) . .
C5 C6 C7 119.9(5) . .
C1 C6 C7 120.7(5) . .
O1 C7 O2 120.7(6) . .
O1 C7 C6 119.7(6) . .
O2 C7 C6 119.6(6) . .
O4 C8 O3 121.3(6) . .
O4 C8 C4 119.3(6) . .
O3 C8 C4 119.3(6) . .
C10 C9 N1 109.6(6) . .
C10 C9 H9 125.2 . .
N1 C9 H9 125.2 . .
C9 C10 N2 106.6(6) . .
C9 C10 H10 126.7 . .
N2 C10 H10 126.7 . .
N1 C11 N2 110.4(5) . .
N1 C11 C12 126.8(5) . .
N2 C11 C12 122.8(5) . .
C11 C12 H12A 109.5 . .
C11 C12 H12B 109.5 . .
H12A C12 H12B 109.5 . .
C11 C12 H12C 109.5 . .
H12A C12 H12C 109.5 . .
H12B C12 H12C 109.5 . .
C14 C13 N2 113.6(6) . .
C14 C13 H13A 108.8 . .
N2 C13 H13A 108.8 . .
C14 C13 H13B 108.8 . .
N2 C13 H13B 108.8 . .
H13A C13 H13B 107.7 . .
C13 C14 C15 112.4(8) . .
C13 C14 H14A 109.1 . .
C15 C14 H14A 109.1 . .
C13 C14 H14B 109.1 . .
C15 C14 H14B 109.1 . .
H14A C14 H14B 107.9 . .
C16 C15 C14 104.3(8) . .
C16 C15 H15A 110.9 . .
C14 C15 H15A 110.9 . .
C16 C15 H15B 110.9 . .
C14 C15 H15B 110.9 . .
H15A C15 H15B 108.9 . .
C15 C16 N3 102.2(8) . .
C15 C16 H16A 111.3 . .
N3 C16 H16A 111.3 . .
C15 C16 H16B 111.3 . .
N3 C16 H16B 111.3 . .
H16A C16 H16B 109.2 . .
C18 C17 N3 107.9(6) . .
C18 C17 H17 126.0 . .
N3 C17 H17 126.0 . .
C17 C18 N4 109.6(6) . .
C17 C18 H18 125.2 . .
N4 C18 H18 125.2 . .
N4 C19 N3 110.1(6) . .
N4 C19 C20 124.7(6) . .
N3 C19 C20 125.2(6) . .
C19 C20 H20A 109.5 . .
C19 C20 H20B 109.5 . .
H20A C20 H20B 109.5 . .
C19 C20 H20C 109.5 . .
H20A C20 H20C 109.5 . .
H20B C20 H20C 109.5 . .

loop_
_geom_bond_atom_site_label_1
_geom_bond_atom_site_label_2
_geom_bond_distance
_geom_bond_site_symmetry_2
Cd1 N1 2.265(4) .
Cd1 N1 2.265(4) 4_567
Cd1 O4 2.367(4) .
Cd1 O4 2.367(4) 4_567
Cd1 O3 2.416(4) 4_567
Cd1 O3 2.416(4) .
Cd1 C8 2.741(6) 4_567
Cd2 N4 2.257(4) 6_556
Cd2 N4 2.257(4) 5_576
Cd2 O1 2.337(4) .
Cd2 O1 2.337(4) 2_475
Cd2 O2 2.385(4) 2_475
Cd2 C7 2.712(6) 2_475
N1 C11 1.328(6) .
N1 C9 1.364(7) .
N2 C11 1.342(7) .
N2 C10 1.366(8) .
N2 C13 1.474(6) .
N3 C19 1.352(9) .
N3 C17 1.361(10) .
N3 C16 1.562(8) .
N4 C19 1.321(7) .
N4 C18 1.366(7) .
N4 Cd2 2.257(4) 5_576
O1 C7 1.226(7) .
O2 C7 1.243(7) .
O3 C8 1.249(7) .
O4 C8 1.242(7) .
Br3 C2 1.896(6) .
C1 C2 1.379(7) .
C1 C6 1.385(7) .
C1 H1 0.9300 .
C2 C3 1.390(8) .
C3 C4 1.361(8) .
C3 H3 0.9300 .
C4 C5 1.396(7) .
C4 C8 1.505(8) .
C5 C6 1.384(7) .
C5 H5 0.9300 .
C6 C7 1.489(8) .
C9 C10 1.344(8) .
C9 H9 0.9300 .
C10 H10 0.9300 .
C11 C12 1.456(8) .
C12 H12A 0.9600 .
C12 H12B 0.9600 .
C12 H12C 0.9600 .
C13 C14 1.464(8) .
C13 H13A 0.9700 .
C13 H13B 0.9700 .
C14 C15 1.600(9) .
C14 H14A 0.9700 .
C14 H14B 0.9700 .
C15 C16 1.468(8) .
C15 H15A 0.9700 .
C15 H15B 0.9700 .
C16 H16A 0.9700 .
C16 H16B 0.9700 .
C17 C18 1.313(9) .
C17 H17 0.9300 .
C18 H18 0.9300 .
C19 C20 1.472(10) .
C20 H20A 0.9600 .
C20 H20B 0.9600 .
C20 H20C 0.9600 .

loop_
_geom_torsion_atom_site_label_1
_geom_torsion_atom_site_label_2
_geom_torsion_atom_site_label_3
_geom_torsion_atom_site_label_4
_geom_torsion
_geom_torsion_site_symmetry_1
N1 Cd1 N1 C11 172.8(5) 4_567
O4 Cd1 N1 C11 -95.2(4) .
O4 Cd1 N1 C11 64.3(4) 4_567
O3 Cd1 N1 C11 51.8(5) 4_567
O3 Cd1 N1 C11 -40.8(4) .
C8 Cd1 N1 C11 59.6(4) 4_567
N1 Cd1 N1 C9 -6.1(5) 4_567
O4 Cd1 N1 C9 85.9(5) .
O4 Cd1 N1 C9 -114.6(5) 4_567
O3 Cd1 N1 C9 -127.1(5) 4_567
O3 Cd1 N1 C9 140.3(5) .
C8 Cd1 N1 C9 -119.3(5) 4_567
N4 Cd2 O1 C7 -172.9(4) 6_556
N4 Cd2 O1 C7 91.5(4) 5_576
O1 Cd2 O1 C7 -39.7(4) 2_475
O2 Cd2 O1 C7 -74.4(4) 2_475
C7 Cd2 O1 C7 -63.5(6) 2_475
N1 Cd1 O3 C8 -107.4(4) .
N1 Cd1 O3 C8 15.9(5) 4_567
O4 Cd1 O3 C8 0.4(3) .
O4 Cd1 O3 C8 163.5(3) 4_567
O3 Cd1 O3 C8 112.5(4) 4_567
C8 Cd1 O3 C8 137.6(3) 4_567
N1 Cd1 O4 C8 85.0(4) .
N1 Cd1 O4 C8 -170.5(4) 4_567
O4 Cd1 O4 C8 -40.8(3) 4_567
O3 Cd1 O4 C8 -73.7(4) 4_567
O3 Cd1 O4 C8 -0.4(3) .
C8 Cd1 O4 C8 -63.8(5) 4_567
C6 C1 C2 C3 0.9(9) .
C6 C1 C2 Br3 -177.6(4) .
C1 C2 C3 C4 -0.1(9) .
Br3 C2 C3 C4 178.3(4) .
C2 C3 C4 C5 -0.8(9) .
C2 C3 C4 C8 179.9(5) .
C3 C4 C5 C6 1.0(8) .
C8 C4 C5 C6 -179.7(5) .
C4 C5 C6 C1 -0.3(8) .
C4 C5 C6 C7 -179.3(5) .
C2 C1 C6 C5 -0.7(8) .
C2 C1 C6 C7 178.4(5) .
Cd2 O1 C7 O2 -3.9(7) .
Cd2 O1 C7 C6 176.1(5) .
C5 C6 C7 O1 12.6(9) .
C1 C6 C7 O1 -166.4(6) .
C5 C6 C7 O2 -167.4(6) .
C1 C6 C7 O2 13.6(9) .
Cd1 O4 C8 O3 0.7(6) .
Cd1 O4 C8 C4 -176.3(4) .
Cd1 O3 C8 O4 -0.6(6) .
Cd1 O3 C8 C4 176.3(4) .
C3 C4 C8 O4 -2.1(8) .
C5 C4 C8 O4 178.6(5) .
C3 C4 C8 O3 -179.1(6) .
C5 C4 C8 O3 1.6(8) .
C11 N1 C9 C10 -0.6(7) .
Cd1 N1 C9 C10 178.5(5) .
N1 C9 C10 N2 0.2(9) .
C11 N2 C10 C9 0.2(8) .
C13 N2 C10 C9 176.4(7) .
C9 N1 C11 N2 0.7(7) .
Cd1 N1 C11 N2 -178.4(4) .
C9 N1 C11 C12 -178.7(6) .
Cd1 N1 C11 C12 2.2(8) .
C10 N2 C11 N1 -0.6(8) .
C13 N2 C11 N1 -176.9(6) .
C10 N2 C11 C12 178.8(7) .
C13 N2 C11 C12 2.5(10) .
C11 N2 C13 C14 -156.4(9) .
C10 N2 C13 C14 28.1(13) .
N2 C13 C14 C15 157.1(9) .
C13 C14 C15 C16 66.8(14) .
C14 C15 C16 N3 176.7(8) .
C19 N3 C16 C15 -94.3(11) .
C17 N3 C16 C15 107.4(11) .
C19 N3 C17 C18 -3.3(10) .
C16 N3 C17 C18 158.8(8) .
N3 C17 C18 N4 2.6(9) .
C19 N4 C18 C17 -0.7(8) .
Cd2 N4 C18 C17 -163.7(5) 5_576
C18 N4 C19 N3 -1.4(8) .
Cd2 N4 C19 N3 161.7(5) 5_576
C18 N4 C19 C20 176.4(9) .
Cd2 N4 C19 C20 -20.5(12) 5_576
C17 N3 C19 N4 3.0(10) .
C16 N3 C19 N4 -158.5(8) .
C17 N3 C19 C20 -174.8(10) .
C16 N3 C19 C20 23.8(15) .

loop_
_platon_squeeze_void_nr
_platon_squeeze_void_average_x
_platon_squeeze_void_average_y
_platon_squeeze_void_average_z
_platon_squeeze_void_volume
_platon_squeeze_void_count_electrons
_platon_squeeze_void_content
1 0.108 0.250 0.069 206 37 ' '
2 0.608 0.250 -0.121 206 37 ' '
3 0.392 0.750 0.075 206 37 ' '
4 0.892 0.750 -0.118 206 37 ' '
